data_4518466
loop_
_publ_author_name
'Dang, Hang T.'
'Nguyen, Viet D.'
'Haug, Graham C.'
'Vuong, Ngan T. H.'
'Arman, Hadi D.'
'Larionov, Oleg V.'

_publ_section_title
;
 Z-Selective Dienylation Enables Stereodivergent Construction of Dienes
 and Unravels a Ligand-Driven Mechanistic Dichotomy
;
_journal_name_full 'ACS Catalysis'
_journal_page_first 1042
_journal_page_last 1052
_journal_paper_doi 10.1021/acscatal.0c05574
_journal_year 2021
_chemical_formula_moiety 'C12 H10 N2'
_chemical_formula_sum 'C12 H10 N2'
_chemical_formula_weight 182.22
_space_group_crystal_system monoclinic
_space_group_IT_number 14
_space_group_name_Hall '-P 2ybc'
_space_group_name_H-M_alt 'P 1 21/c 1'
_atom_sites_solution_hydrogens geom
_audit_creation_date 2020-07-31
_audit_creation_method
;
Olex2 1.3
(compiled 2020.07.16 svn.r6f6c53a7 for OlexSys, GUI svn.r6139)
;
_cell_angle_alpha 90
_cell_angle_beta 101.125(4)
_cell_angle_gamma 90
_cell_formula_units_Z 4
_cell_length_a 16.6487(7)
_cell_length_b 5.1944(2)
_cell_length_c 11.2609(4)
_cell_measurement_reflns_used 7628
_cell_measurement_temperature 98(2)
_cell_measurement_theta_max 29.5120
_cell_measurement_theta_min 2.4940
_cell_volume 955.54(7)
_computing_cell_refinement 'CrysAlisPro 1.171.39.28e (Rigaku OD, 2015)'
_computing_data_collection 'CrysAlisPro 1.171.39.28e (Rigaku OD, 2015)'
_computing_data_reduction 'CrysAlisPro 1.171.39.28e (Rigaku OD, 2015)'
_computing_molecular_graphics 'Olex2 1.3 (Dolomanov et al., 2009)'
_computing_publication_material 'Olex2 1.3 (Dolomanov et al., 2009)'
_computing_structure_refinement 'SHELXL 2014/7 (Sheldrick, 2015)'
_computing_structure_solution 'SHELXT 2014/5 (Sheldrick, 2014)'
_diffrn_ambient_temperature 98(2)
_diffrn_detector 'CCD plate'
_diffrn_measured_fraction_theta_full 0.999
_diffrn_measured_fraction_theta_max 0.999
_diffrn_measurement_details
;
List of Runs (angles in degrees, time in seconds):

  # Type    Start    End  Width  t~exp~   \w     \q     \k     \f   Frames
--------------------------------------------------------------------------
  1  \w    -54.00  82.00   1.00   58.00    --   -7.60  14.00  10.00  136
  2  \w    -97.00  39.00   1.00   58.00    --   -7.60 -14.00-160.00  136
  3  \w    -20.00  94.00   1.00   58.00    --    4.20  38.00-180.00  114
  4  \w    -97.00  17.00   1.00   58.00    --   -7.60 -38.00  90.00  114
  5  \w    -37.00  82.00   1.00   58.00    --   -7.60  57.00  90.00  119
  6  \w    -40.00   1.00   1.00   58.00    --   -7.60  72.00 -30.00   41
  7  \w    -37.00  82.00   1.00   58.00    --   -7.60  57.00-150.00  119
;
_diffrn_measurement_device 'four-circle diffractometer'
_diffrn_measurement_device_type 'XtaLAB AFC12 (RCD3): Kappa single'
_diffrn_measurement_method '\w scans'
_diffrn_orient_matrix_type 'CrysAlisPro convention (1999,Acta A55,543-557)'
_diffrn_orient_matrix_UB_11 0.0433485000
_diffrn_orient_matrix_UB_12 0.0067947000
_diffrn_orient_matrix_UB_13 0.0110861000
_diffrn_orient_matrix_UB_21 0.0012681000
_diffrn_orient_matrix_UB_22 -0.0250111000
_diffrn_orient_matrix_UB_23 0.0622613000
_diffrn_orient_matrix_UB_31 0.0019534000
_diffrn_orient_matrix_UB_32 -0.1340964000
_diffrn_orient_matrix_UB_33 -0.0110295000
_diffrn_radiation_monochromator graphite
_diffrn_radiation_probe x-ray
_diffrn_radiation_type 'Mo K\a'
_diffrn_radiation_wavelength 0.71073
_diffrn_reflns_av_R_equivalents 0.0386
_diffrn_reflns_av_unetI/netI 0.0179
_diffrn_reflns_Laue_measured_fraction_full 0.999
_diffrn_reflns_Laue_measured_fraction_max 0.999
_diffrn_reflns_limit_h_max 20
_diffrn_reflns_limit_h_min -20
_diffrn_reflns_limit_k_max 6
_diffrn_reflns_limit_k_min -6
_diffrn_reflns_limit_l_max 13
_diffrn_reflns_limit_l_min -13
_diffrn_reflns_number 20509
_diffrn_reflns_point_group_measured_fraction_full 0.999
_diffrn_reflns_point_group_measured_fraction_max 0.999
_diffrn_reflns_theta_full 25.242
_diffrn_reflns_theta_max 25.999
_diffrn_reflns_theta_min 2.494
_diffrn_source 'fine-focus sealed X-ray tube'
_diffrn_source_type 'Enhance (Mo) X-ray Source'
_exptl_absorpt_coefficient_mu 0.077
_exptl_absorpt_correction_T_max 1.00000
_exptl_absorpt_correction_T_min 0.96924
_exptl_absorpt_correction_type multi-scan
_exptl_absorpt_process_details
;
CrysAlisPro 1.171.39.28e (Rigaku Oxford Diffraction, 2015)
Empirical absorption correction using spherical harmonics,
 implemented in SCALE3 ABSPACK scaling algorithm.
;
_exptl_crystal_colour 'clear colourless'
_exptl_crystal_colour_lustre clear
_exptl_crystal_colour_primary colourless
_exptl_crystal_density_diffrn 1.267
_exptl_crystal_description plank
_exptl_crystal_F_000 384
_exptl_crystal_size_max 0.37
_exptl_crystal_size_mid 0.23
_exptl_crystal_size_min 0.17
_refine_diff_density_max 0.229
_refine_diff_density_min -0.201
_refine_diff_density_rms 0.038
_refine_ls_extinction_method none
_refine_ls_goodness_of_fit_ref 1.229
_refine_ls_hydrogen_treatment constr
_refine_ls_matrix_type full
_refine_ls_number_parameters 127
_refine_ls_number_reflns 1879
_refine_ls_number_restraints 0
_refine_ls_restrained_S_all 1.229
_refine_ls_R_factor_all 0.0559
_refine_ls_R_factor_gt 0.0539
_refine_ls_shift/su_max 0.001
_refine_ls_shift/su_mean 0.000
_refine_ls_structure_factor_coef Fsqd
_refine_ls_weighting_details 'w=1/[\s^2^(Fo^2^)+(0.0375P)^2^+0.5641P] where P=(Fo^2^+2Fc^2^)/3'
_refine_ls_weighting_scheme calc
_refine_ls_wR_factor_gt 0.1148
_refine_ls_wR_factor_ref 0.1160
_reflns_Friedel_coverage 0.000
_reflns_number_gt 1825
_reflns_number_total 1879
_reflns_threshold_expression 'I > 2\s(I)'
_cod_data_source_file cs0c05574_si_004.cif
_cod_data_source_block cd1744
_cod_database_code 4518466
_shelx_shelxl_version_number 2014/7
_chemical_oxdiff_formula N2C16H12
_shelx_space_group_comment
;
The symmetry employed for this shelxl refinement is uniquely defined
by the following loop, which should always be used as a source of
symmetry information in preference to the above space-group names.
They are only intended as comments.
;
_shelx_estimated_absorpt_t_max 0.987
_shelx_estimated_absorpt_t_min 0.972
_reflns_odcompleteness_completeness 99.82
_reflns_odcompleteness_iscentric 1
_reflns_odcompleteness_theta 26.32
_olex2_refinement_description
;
1. Fixed Uiso
 At 1.2 times of:
  All C(H) groups, All C(H,H) groups
2.a Aromatic/amide H refined with riding coordinates:
 C3(H3), C6(H6), C8(H8), C1(H1), C5(H5), C10(H10), C11(H11), C9(H9)
2.b X=CH2 refined with riding coordinates:
 C12(H12A,H12B)
;
_olex2_exptl_crystal_mounting_method 'nylon loop'
_olex2_submission_special_instructions 'No special instructions were received'
_oxdiff_exptl_absorpt_empirical_details
;
Empirical correction (ABSPACK) includes:
- Absorption correction using spherical harmonics
- Frame scaling
;
_oxdiff_exptl_absorpt_empirical_full_max 1.057
_oxdiff_exptl_absorpt_empirical_full_min 0.947

loop_
_space_group_symop_operation_xyz
'x, y, z'
'-x, y+1/2, -z+1/2'
'-x, -y, -z'
'x, -y-1/2, z-1/2'

loop_
_atom_site_label
_atom_site_type_symbol
_atom_site_fract_x
_atom_site_fract_y
_atom_site_fract_z
_atom_site_U_iso_or_equiv
_atom_site_adp_type
_atom_site_occupancy
_atom_site_site_symmetry_order
_atom_site_calc_flag
_atom_site_refinement_flags_posn
_atom_site_refinement_flags_adp
_atom_site_refinement_flags_occupancy
_atom_site_disorder_assembly
_atom_site_disorder_group
N2 N 0.66597(8) 0.6855(3) 0.55761(11) 0.0196(3) Uani 1 1 d . . . . .
N1 N 0.54000(8) 0.7443(3) 0.41385(12) 0.0220(3) Uani 1 1 d . . . . .
C2 C 0.68721(9) 0.4907(3) 0.48700(13) 0.0173(3) Uani 1 1 d . . . . .
C3 C 0.76270(10) 0.3634(3) 0.52248(14) 0.0195(4) Uani 1 1 d . . . . .
H3 H 0.7988 0.4143 0.5946 0.023 Uiso 1 1 calc R U . . .
C6 C 0.65822(10) 0.2180(3) 0.30661(14) 0.0201(4) Uani 1 1 d . . . . .
H6 H 0.6234 0.1691 0.2330 0.024 Uiso 1 1 calc R U . . .
C4 C 0.78468(10) 0.1655(3) 0.45364(14) 0.0197(4) Uani 1 1 d . . . . .
C8 C 0.56074(10) 0.5571(3) 0.34690(14) 0.0200(4) Uani 1 1 d . . . . .
H8 H 0.5241 0.5134 0.2741 0.024 Uiso 1 1 calc R U . . .
C1 C 0.59540(10) 0.7972(3) 0.51758(14) 0.0213(4) Uani 1 1 d . . . . .
H1 H 0.5809 0.9316 0.5666 0.026 Uiso 1 1 calc R U . . .
C7 C 0.63450(9) 0.4183(3) 0.37786(13) 0.0179(4) Uani 1 1 d . . . . .
C5 C 0.73107(10) 0.0953(3) 0.34377(14) 0.0210(4) Uani 1 1 d . . . . .
H5 H 0.7464 -0.0394 0.2956 0.025 Uiso 1 1 calc R U . . .
C10 C 0.90533(10) -0.0336(3) 0.59437(15) 0.0249(4) Uani 1 1 d . . . . .
H10 H 0.9576 -0.1092 0.5968 0.030 Uiso 1 1 calc R U . . .
C11 C 0.88057(11) -0.0010(3) 0.71015(15) 0.0249(4) Uani 1 1 d . . . . .
H11 H 0.8256 0.0474 0.7108 0.030 Uiso 1 1 calc R U . . .
C9 C 0.86364(10) 0.0298(3) 0.48480(16) 0.0246(4) Uani 1 1 d . . . . .
H9 H 0.8880 -0.0187 0.4185 0.030 Uiso 1 1 calc R U . . .
C12 C 0.93165(12) -0.0361(3) 0.81560(16) 0.0289(4) Uani 1 1 d . . . . .
H12A H 0.9869 -0.0846 0.8170 0.035 Uiso 1 1 calc R U . . .
H12B H 0.9129 -0.0128 0.8893 0.035 Uiso 1 1 calc R U . . .

loop_
_atom_site_aniso_label
_atom_site_aniso_U_11
_atom_site_aniso_U_22
_atom_site_aniso_U_33
_atom_site_aniso_U_23
_atom_site_aniso_U_13
_atom_site_aniso_U_12
N2 0.0249(7) 0.0182(7) 0.0153(7) 0.0003(5) 0.0031(5) 0.0033(6)
N1 0.0241(7) 0.0232(7) 0.0178(7) 0.0029(6) 0.0022(6) 0.0037(6)
C2 0.0225(8) 0.0150(7) 0.0151(7) 0.0013(6) 0.0053(6) -0.0009(6)
C3 0.0220(8) 0.0197(8) 0.0161(8) 0.0006(6) 0.0017(6) -0.0009(7)
C6 0.0247(9) 0.0203(8) 0.0153(8) -0.0021(6) 0.0039(6) -0.0046(7)
C4 0.0210(8) 0.0182(8) 0.0211(8) 0.0035(6) 0.0072(6) -0.0001(6)
C8 0.0221(8) 0.0215(8) 0.0151(7) 0.0008(6) 0.0006(6) -0.0003(7)
C1 0.0269(9) 0.0205(8) 0.0170(8) 0.0012(6) 0.0053(7) 0.0046(7)
C7 0.0208(8) 0.0178(8) 0.0155(7) 0.0025(6) 0.0046(6) -0.0035(6)
C5 0.0279(9) 0.0181(8) 0.0195(8) -0.0022(6) 0.0104(7) -0.0010(7)
C10 0.0217(8) 0.0201(8) 0.0331(10) 0.0017(7) 0.0062(7) 0.0046(7)
C11 0.0247(9) 0.0191(8) 0.0320(9) 0.0045(7) 0.0078(7) 0.0034(7)
C9 0.0254(9) 0.0218(8) 0.0286(9) -0.0004(7) 0.0096(7) 0.0035(7)
C12 0.0346(10) 0.0214(9) 0.0308(9) 0.0027(7) 0.0065(8) 0.0021(8)

loop_
_atom_type_symbol
_atom_type_description
_atom_type_scat_dispersion_real
_atom_type_scat_dispersion_imag
_atom_type_scat_source
C C 0.0033 0.0016 'International Tables Vol C Tables 4.2.6.8 and 6.1.1.4'
H H 0.0000 0.0000 'International Tables Vol C Tables 4.2.6.8 and 6.1.1.4'
N N 0.0061 0.0033 'International Tables Vol C Tables 4.2.6.8 and 6.1.1.4'

loop_
_geom_angle_atom_site_label_1
_geom_angle_atom_site_label_2
_geom_angle_atom_site_label_3
_geom_angle
_geom_angle_site_symmetry_1
_geom_angle_site_symmetry_3
_geom_angle_publ_flag
C1 N2 C2 116.16(14) . . ?
C8 N1 C1 115.40(14) . . ?
N2 C2 C3 119.78(14) . . ?
N2 C2 C7 120.79(14) . . ?
C3 C2 C7 119.43(14) . . ?
C2 C3 H3 119.7 . . ?
C4 C3 C2 120.65(14) . . ?
C4 C3 H3 119.7 . . ?
C7 C6 H6 120.0 . . ?
C5 C6 H6 120.0 . . ?
C5 C6 C7 119.91(15) . . ?
C3 C4 C5 119.25(15) . . ?
C3 C4 C9 122.97(15) . . ?
C5 C4 C9 117.70(14) . . ?
N1 C8 H8 118.4 . . ?
N1 C8 C7 123.27(15) . . ?
C7 C8 H8 118.4 . . ?
N2 C1 N1 128.05(15) . . ?
N2 C1 H1 116.0 . . ?
N1 C1 H1 116.0 . . ?
C6 C7 C2 119.54(14) . . ?
C8 C7 C2 116.34(14) . . ?
C8 C7 C6 124.12(14) . . ?
C6 C5 C4 121.20(15) . . ?
C6 C5 H5 119.4 . . ?
C4 C5 H5 119.4 . . ?
C11 C10 H10 116.0 . . ?
C9 C10 H10 116.0 . . ?
C9 C10 C11 127.92(16) . . ?
C10 C11 H11 118.6 . . ?
C12 C11 C10 122.78(17) . . ?
C12 C11 H11 118.6 . . ?
C4 C9 H9 115.9 . . ?
C10 C9 C4 128.25(16) . . ?
C10 C9 H9 115.9 . . ?
C11 C12 H12A 120.0 . . ?
C11 C12 H12B 120.0 . . ?
H12A C12 H12B 120.0 . . ?

loop_
_geom_bond_atom_site_label_1
_geom_bond_atom_site_label_2
_geom_bond_distance
_geom_bond_site_symmetry_2
_geom_bond_publ_flag
N2 C2 1.375(2) . ?
N2 C1 1.310(2) . ?
N1 C8 1.317(2) . ?
N1 C1 1.369(2) . ?
C2 C3 1.408(2) . ?
C2 C7 1.416(2) . ?
C3 H3 0.9500 . ?
C3 C4 1.379(2) . ?
C6 H6 0.9500 . ?
C6 C7 1.416(2) . ?
C6 C5 1.362(2) . ?
C4 C5 1.426(2) . ?
C4 C9 1.473(2) . ?
C8 H8 0.9500 . ?
C8 C7 1.409(2) . ?
C1 H1 0.9500 . ?
C5 H5 0.9500 . ?
C10 H10 0.9500 . ?
C10 C11 1.451(2) . ?
C10 C9 1.335(2) . ?
C11 H11 0.9500 . ?
C11 C12 1.333(2) . ?
C9 H9 0.9500 . ?
C12 H12A 0.9500 . ?
C12 H12B 0.9500 . ?

loop_
_geom_torsion_atom_site_label_1
_geom_torsion_atom_site_label_2
_geom_torsion_atom_site_label_3
_geom_torsion_atom_site_label_4
_geom_torsion
_geom_torsion_site_symmetry_1
_geom_torsion_site_symmetry_2
_geom_torsion_site_symmetry_3
_geom_torsion_site_symmetry_4
_geom_torsion_publ_flag
N2 C2 C3 C4 179.22(14) . . . . ?
N2 C2 C7 C6 179.62(14) . . . . ?
N2 C2 C7 C8 0.3(2) . . . . ?
N1 C8 C7 C2 -0.2(2) . . . . ?
N1 C8 C7 C6 -179.44(15) . . . . ?
C2 N2 C1 N1 -0.1(2) . . . . ?
C2 C3 C4 C5 1.8(2) . . . . ?
C2 C3 C4 C9 178.48(15) . . . . ?
C3 C2 C7 C6 0.5(2) . . . . ?
C3 C2 C7 C8 -178.84(14) . . . . ?
C3 C4 C5 C6 -0.9(2) . . . . ?
C3 C4 C9 C10 37.1(3) . . . . ?
C8 N1 C1 N2 0.2(2) . . . . ?
C1 N2 C2 C3 178.94(14) . . . . ?
C1 N2 C2 C7 -0.2(2) . . . . ?
C1 N1 C8 C7 -0.1(2) . . . . ?
C7 C2 C3 C4 -1.6(2) . . . . ?
C7 C6 C5 C4 -0.3(2) . . . . ?
C5 C6 C7 C2 0.5(2) . . . . ?
C5 C6 C7 C8 179.71(15) . . . . ?
C5 C4 C9 C10 -146.19(18) . . . . ?
C11 C10 C9 C4 4.8(3) . . . . ?
C9 C4 C5 C6 -177.71(14) . . . . ?
C9 C10 C11 C12 -169.89(18) . . . . ?
